data_7704332
loop_
_publ_author_name
'Lu, Jian'
'Wang, Shuai-Hua'
'Li, Yan'
'Wang, Wen-Fei'
'Sun, Cai'
'Li, Pei-Xin'
'Zheng, Fa-Kun'
'Guo, Guo-Cong'

_publ_section_title
;
 Heat-resistant Pb(ii)-based X-ray scintillating metal-organic frameworks
 for sensitive dosage detection via an aggregation-induced luminescent
 chromophore.
;
_journal_issue 22
_journal_name_full 'Dalton transactions (Cambridge, England : 2003)'
_journal_page_first 7309
_journal_page_last 7314
_journal_paper_doi 10.1039/d0dt00974a
_journal_volume 49
_journal_year 2020
_chemical_formula_moiety 'C18 H9 Br O6 Pb2'
_chemical_formula_sum 'C18 H9 Br O6 Pb2'
_chemical_formula_weight 815.54
_chemical_name_common '[Pb4(2,6-ndc)3Br2]n'
_space_group_crystal_system monoclinic
_space_group_IT_number 14
_space_group_name_Hall '-P 2ybc'
_space_group_name_H-M_alt 'P 1 21/c 1'
_atom_sites_solution_hydrogens geom
_atom_sites_solution_primary dual
_audit_creation_date 2018-12-26
_audit_creation_method
;
Olex2 1.2
(compiled 2018.05.29 svn.r3508 for OlexSys, GUI svn.r5506)
;
_audit_update_record
;
2019-08-31 deposited with the CCDC.	2020-05-07 downloaded from the CCDC.
;
_cell_angle_alpha 90
_cell_angle_beta 91.064(5)
_cell_angle_gamma 90
_cell_formula_units_Z 4
_cell_length_a 6.0493(4)
_cell_length_b 12.1823(6)
_cell_length_c 22.6741(14)
_cell_measurement_reflns_used 6535
_cell_measurement_temperature 293(2)
_cell_measurement_theta_max 27.6610
_cell_measurement_theta_min 3.7640
_cell_volume 1670.67(17)
_computing_cell_refinement 'CrysAlisPro 1.171.39.23b (Rigaku OD, 2015)'
_computing_data_collection 'CrysAlisPro 1.171.39.23b (Rigaku OD, 2015)'
_computing_data_reduction 'CrysAlisPro 1.171.39.23b (Rigaku OD, 2015)'
_computing_molecular_graphics 'Olex2 (Dolomanov et al., 2009)'
_computing_publication_material 'Olex2 (Dolomanov et al., 2009)'
_computing_structure_refinement 'ShelXL (Sheldrick, 2015)'
_computing_structure_solution 'ShelXT (Sheldrick, 2015)'
_diffrn_ambient_temperature 293(2)
_diffrn_detector 'CCD plate'
_diffrn_measured_fraction_theta_full 0.997
_diffrn_measured_fraction_theta_max 0.990
_diffrn_measurement_details
;
List of Runs (angles in degrees, time in seconds):

  # Type    Start    End  Width  t~exp~   \w     \q     \k     \f   Frames
#--------------------------------------------------------------------------
  1  \w    -60.00 -33.00   0.50    8.00    --    5.00  45.00 150.00   54
  2  \w    -22.00  78.00   0.50    8.00    --  -11.10  45.00 150.00  200
  3  \w    -41.00  77.00   0.50    8.00    --  -11.10  45.00   0.00  236
  4  \w    -99.00  77.00   0.50    8.00    --  -11.10  45.00 120.00  352
  5  \w    -99.00 -24.00   0.50    8.00    --  -11.10  45.00 150.00  150
  6  \w    -78.00 -53.00   0.50    8.00    --  -11.10  45.00  60.00   50
  7  \w    -18.00  25.00   0.50    8.00    --  -11.10  45.00  60.00   86
  8  \w    -33.00  37.00   0.50    8.00    --  -11.10  45.00  30.00  140
;
_diffrn_measurement_device 'four-circle diffractometer'
_diffrn_measurement_device_type 'XtaLAB AFC10 (RCD3): fixed-chi single'
_diffrn_measurement_method '\w scans'
_diffrn_orient_matrix_type 'CrysAlisPro convention (1999,Acta A55,543-557)'
_diffrn_orient_matrix_UB_11 -0.0594806000
_diffrn_orient_matrix_UB_12 0.0020767000
_diffrn_orient_matrix_UB_13 0.0266272000
_diffrn_orient_matrix_UB_21 -0.1008039000
_diffrn_orient_matrix_UB_22 -0.0050560000
_diffrn_orient_matrix_UB_23 -0.0162485000
_diffrn_orient_matrix_UB_31 0.0069617000
_diffrn_orient_matrix_UB_32 -0.0579950000
_diffrn_orient_matrix_UB_33 0.0023164000
_diffrn_radiation_monochromator graphite
_diffrn_radiation_probe x-ray
_diffrn_radiation_type MoK\a
_diffrn_radiation_wavelength 0.71073
_diffrn_reflns_av_R_equivalents 0.0691
_diffrn_reflns_av_unetI/netI 0.0512
_diffrn_reflns_Laue_measured_fraction_full 0.997
_diffrn_reflns_Laue_measured_fraction_max 0.990
_diffrn_reflns_limit_h_max 7
_diffrn_reflns_limit_h_min -7
_diffrn_reflns_limit_k_max 15
_diffrn_reflns_limit_k_min -15
_diffrn_reflns_limit_l_max 27
_diffrn_reflns_limit_l_min -29
_diffrn_reflns_number 23788
_diffrn_reflns_point_group_measured_fraction_full 0.997
_diffrn_reflns_point_group_measured_fraction_max 0.990
_diffrn_reflns_theta_full 25.242
_diffrn_reflns_theta_max 27.500
_diffrn_reflns_theta_min 3.595
_diffrn_source 'fine-focus sealed X-ray tube'
_diffrn_source_type 'Enhance (Mo) X-ray Source'
_exptl_absorpt_coefficient_mu 22.556
_exptl_absorpt_correction_T_max 1.00000
_exptl_absorpt_correction_T_min 0.11075
_exptl_absorpt_correction_type multi-scan
_exptl_absorpt_process_details
;
CrysAlisPro 1.171.39.23b (Rigaku Oxford Diffraction, 2015)
Empirical absorption correction using spherical harmonics,
 implemented in SCALE3 ABSPACK scaling algorithm.
;
_exptl_crystal_colour 'pale yellow'
_exptl_crystal_density_diffrn 3.242
_exptl_crystal_density_meas ?
_exptl_crystal_density_method 'not measured'
_exptl_crystal_description block
_exptl_crystal_F_000 1456
_exptl_crystal_size_max 0.13
_exptl_crystal_size_mid 0.12
_exptl_crystal_size_min 0.11
_refine_diff_density_max 2.172
_refine_diff_density_min -1.986
_refine_diff_density_rms 0.276
_refine_ls_extinction_method none
_refine_ls_goodness_of_fit_ref 1.165
_refine_ls_hydrogen_treatment constr
_refine_ls_matrix_type full
_refine_ls_number_parameters 244
_refine_ls_number_reflns 3803
_refine_ls_number_restraints 0
_refine_ls_restrained_S_all 1.165
_refine_ls_R_factor_all 0.0683
_refine_ls_R_factor_gt 0.0522
_refine_ls_shift/su_max 0.001
_refine_ls_shift/su_mean 0.000
_refine_ls_structure_factor_coef Fsqd
_refine_ls_weighting_details 'w=1/[\s^2^(Fo^2^)+(0.0122P)^2^+36.0417P] where P=(Fo^2^+2Fc^2^)/3'
_refine_ls_weighting_scheme calc
_refine_ls_wR_factor_gt 0.0903
_refine_ls_wR_factor_ref 0.0941
_reflns_Friedel_coverage 0.000
_reflns_number_gt 3206
_reflns_number_total 3803
_reflns_threshold_expression 'I > 2\s(I)'
_cod_data_source_file d0dt00974a2.cif
_cod_data_source_block Pb-SMOF-Br
_cod_depositor_comments
;
The following automatic conversions were performed:

data item '_exptl_crystal_density_meas' value 'not measured' was
changed to '?' -- the value is perceived as not measured.

Automatic conversion script
Id: cif_fix_values 7556 2019-12-06 15:28:31Z antanas 

 Adding full bibliography for 7704331--7704332.cif.
;
_cod_database_code 7704332
_shelx_shelxl_version_number 2017/1
_shelx_space_group_comment
;
The symmetry employed for this shelxl refinement is uniquely defined
by the following loop, which should always be used as a source of
symmetry information in preference to the above space-group names.
They are only intended as comments.
;
_exptl_absorpt_special_details
;
CrysAlisPro 1.171.39.23b (Rigaku Oxford Diffraction, 2015)
Empirical absorption correction using spherical harmonics,
 implemented in SCALE3 ABSPACK scaling algorithm.
;
_reflns_odcompleteness_completeness 99.56
_reflns_odcompleteness_iscentric 1
_reflns_odcompleteness_theta 26.32
_olex2_refinement_description
;
1. Fixed Uiso
 At 1.2 times of:
  All C(H) groups
2.a Aromatic/amide H refined with riding coordinates:
 C15(H15), C9(H9), C6(H6), C17(H17), C3(H3), C12(H12), C4(H4), C18(H18),
 C10(H10)
;
_olex2_submission_special_instructions 'No special instructions were received'
_oxdiff_exptl_absorpt_empirical_details
;
Empirical correction (ABSPACK) includes:
- Absorption correction using spherical harmonics
- Frame scaling
;
_oxdiff_exptl_absorpt_empirical_full_max 5.062
_oxdiff_exptl_absorpt_empirical_full_min 0.557

loop_
_space_group_symop_operation_xyz
'x, y, z'
'-x, y+1/2, -z+1/2'
'-x, -y, -z'
'x, -y-1/2, z-1/2'

loop_
_atom_site_label
_atom_site_type_symbol
_atom_site_fract_x
_atom_site_fract_y
_atom_site_fract_z
_atom_site_U_iso_or_equiv
_atom_site_adp_type
_atom_site_occupancy
_atom_site_site_symmetry_order
_atom_site_calc_flag
_atom_site_refinement_flags_posn
_atom_site_refinement_flags_adp
_atom_site_refinement_flags_occupancy
_atom_site_disorder_assembly
_atom_site_disorder_group
Pb1 Pb 0.07160(7) 0.34679(4) 0.79532(2) 0.02595(12) Uani 1 1 d . . . . .
Pb2 Pb 0.57770(7) 0.57410(4) 0.77275(2) 0.02594(12) Uani 1 1 d . . . . .
Br1 Br 1.0770(2) 0.62460(12) 0.76096(7) 0.0469(4) Uani 1 1 d . . . . .
O6 O 0.0949(14) 0.2296(7) 0.8809(4) 0.034(2) Uani 1 1 d . . . . .
O5 O 0.3720(12) 0.2095(7) 0.8196(4) 0.0287(18) Uani 1 1 d . . . . .
O4 O 0.7352(14) 0.0538(7) 0.3570(4) 0.033(2) Uani 1 1 d . . . . .
O3 O 0.3726(13) 0.0432(7) 0.3471(4) 0.031(2) Uani 1 1 d . . . . .
O2 O 0.6621(17) 0.4269(8) 0.7112(4) 0.045(2) Uani 1 1 d . . . . .
C8 C 0.541(2) 0.0698(9) 0.3769(5) 0.026(2) Uani 1 1 d . . . . .
C13 C 0.2785(19) 0.1882(9) 0.8685(5) 0.024(2) Uani 1 1 d . . . . .
O1 O 0.3291(18) 0.3518(11) 0.7121(4) 0.066(3) Uani 1 1 d . . . . .
C1 C 0.514(2) 0.3659(10) 0.6898(5) 0.031(3) Uani 1 1 d . . . . .
C15 C 0.2892(18) 0.0875(9) 0.9627(5) 0.025(2) Uani 1 1 d . . . . .
H15 H 0.148375 0.114630 0.969712 0.030 Uiso 1 1 calc R . . . .
C14 C 0.3894(18) 0.1136(9) 0.9115(5) 0.024(2) Uani 1 1 d . . . . .
C5 C 0.6484(19) 0.2125(10) 0.5234(5) 0.028(3) Uani 1 1 d . . . . .
C2 C 0.5626(19) 0.3049(9) 0.6338(5) 0.025(2) Uani 1 1 d . . . . .
C9 C 0.3140(19) 0.0919(9) 0.4661(5) 0.027(3) Uani 1 1 d . . . . .
H9 H 0.203419 0.052359 0.446636 0.032 Uiso 1 1 calc R . . . .
C6 C 0.6775(19) 0.1695(9) 0.4661(5) 0.027(3) Uani 1 1 d . . . . .
H6 H 0.811814 0.180581 0.447681 0.033 Uiso 1 1 calc R . . . .
C7 C 0.5175(19) 0.1132(10) 0.4372(5) 0.026(2) Uani 1 1 d . . . . .
C17 C 0.2898(19) -0.0089(10) 1.0586(5) 0.029(3) Uani 1 1 d . . . . .
H17 H 0.148395 0.016930 1.066082 0.035 Uiso 1 1 calc R . . . .
C16 C 0.3919(18) 0.0210(9) 1.0052(5) 0.027(3) Uani 1 1 d . . . . .
C3 C 0.769(2) 0.3220(10) 0.6063(6) 0.033(3) Uani 1 1 d . . . . .
H3 H 0.877603 0.364166 0.624927 0.040 Uiso 1 1 calc R . . . .
C12 C 0.405(2) 0.2404(10) 0.6066(5) 0.030(3) Uani 1 1 d . . . . .
H12 H 0.271736 0.228070 0.625265 0.036 Uiso 1 1 calc R . . . .
C4 C 0.806(2) 0.2769(10) 0.5531(5) 0.031(3) Uani 1 1 d . . . . .
H4 H 0.941678 0.289119 0.535517 0.037 Uiso 1 1 calc R . . . .
C11 C 0.4418(19) 0.1921(10) 0.5508(5) 0.026(3) Uani 1 1 d . . . . .
C18 C 0.3930(19) -0.0745(10) 1.0993(5) 0.029(3) Uani 1 1 d . . . . .
H18 H 0.321879 -0.093554 1.133794 0.035 Uiso 1 1 calc R . . . .
C10 C 0.2804(19) 0.1286(10) 0.5213(5) 0.030(3) Uani 1 1 d . . . . .
H10 H 0.149222 0.111639 0.540047 0.036 Uiso 1 1 calc R . . . .

loop_
_atom_site_aniso_label
_atom_site_aniso_U_11
_atom_site_aniso_U_22
_atom_site_aniso_U_33
_atom_site_aniso_U_23
_atom_site_aniso_U_13
_atom_site_aniso_U_12
Pb1 0.0265(2) 0.0276(2) 0.0238(2) 0.00053(19) 0.00073(16) 0.00277(19)
Pb2 0.0285(2) 0.0272(2) 0.0221(2) 0.00061(19) -0.00067(16) 0.00207(19)
Br1 0.0329(7) 0.0398(8) 0.0675(10) 0.0189(7) -0.0128(6) -0.0021(6)
O6 0.040(5) 0.034(5) 0.028(5) 0.010(4) 0.003(4) 0.014(4)
O5 0.026(4) 0.030(5) 0.030(5) 0.003(4) -0.005(3) 0.001(4)
O4 0.043(5) 0.035(5) 0.023(5) -0.007(4) 0.006(4) -0.002(4)
O3 0.034(4) 0.029(5) 0.030(5) -0.010(4) -0.015(4) -0.001(4)
O2 0.066(7) 0.039(5) 0.029(5) -0.012(4) 0.005(5) -0.004(5)
C8 0.041(7) 0.020(6) 0.018(6) 0.003(5) 0.000(5) 0.002(5)
C13 0.035(6) 0.020(6) 0.015(6) -0.004(5) -0.008(5) 0.000(5)
O1 0.059(7) 0.110(10) 0.028(6) -0.010(6) 0.016(5) -0.012(7)
C1 0.046(7) 0.030(7) 0.017(6) -0.001(5) -0.005(5) 0.013(6)
C15 0.023(5) 0.026(6) 0.027(7) -0.003(5) 0.000(5) 0.007(5)
C14 0.024(5) 0.020(5) 0.027(7) 0.000(5) -0.003(5) 0.004(5)
C5 0.030(6) 0.031(7) 0.022(7) 0.006(5) -0.002(5) 0.001(5)
C2 0.039(6) 0.021(6) 0.016(6) 0.005(5) -0.003(5) 0.004(5)
C9 0.028(6) 0.025(6) 0.028(7) 0.001(5) -0.003(5) 0.008(5)
C6 0.034(6) 0.026(6) 0.021(6) -0.001(5) -0.001(5) 0.001(5)
C7 0.030(6) 0.029(6) 0.018(6) 0.003(5) -0.004(4) 0.008(5)
C17 0.026(6) 0.031(7) 0.031(7) 0.002(6) 0.002(5) -0.001(5)
C16 0.026(6) 0.023(6) 0.033(7) -0.003(5) -0.006(5) 0.002(5)
C3 0.034(6) 0.035(7) 0.031(7) 0.004(6) -0.002(5) -0.006(5)
C12 0.036(6) 0.030(7) 0.025(7) 0.006(5) -0.001(5) 0.010(5)
C4 0.033(6) 0.040(7) 0.020(7) -0.003(5) 0.005(5) 0.004(6)
C11 0.034(6) 0.025(6) 0.020(6) -0.002(5) 0.001(5) 0.006(5)
C18 0.034(6) 0.029(6) 0.023(7) -0.004(5) 0.001(5) 0.002(5)
C10 0.028(6) 0.033(7) 0.031(7) 0.006(6) 0.001(5) 0.001(5)

loop_
_atom_type_symbol
_atom_type_description
_atom_type_scat_dispersion_real
_atom_type_scat_dispersion_imag
_atom_type_scat_source
C C 0.0033 0.0016 'International Tables Vol C Tables 4.2.6.8 and 6.1.1.4'
H H 0.0000 0.0000 'International Tables Vol C Tables 4.2.6.8 and 6.1.1.4'
Br Br -0.2901 2.4595 'International Tables Vol C Tables 4.2.6.8 and 6.1.1.4'
O O 0.0106 0.0060 'International Tables Vol C Tables 4.2.6.8 and 6.1.1.4'
Pb Pb -3.3944 10.1111 'International Tables Vol C Tables 4.2.6.8 and 6.1.1.4'

loop_
_geom_angle_atom_site_label_1
_geom_angle_atom_site_label_2
_geom_angle_atom_site_label_3
_geom_angle
_geom_angle_site_symmetry_1
_geom_angle_site_symmetry_3
_geom_angle_publ_flag
O6 Pb1 Br1 80.1(2) . 2_646 ?
O6 Pb1 O5 53.2(3) . . ?
O6 Pb1 O3 84.8(3) . 4_566 ?
O6 Pb1 C13 26.3(3) . . ?
O6 Pb1 O1 127.0(4) . . ?
O5 Pb1 Br1 73.43(18) . 2_646 ?
O5 Pb1 O3 75.0(3) . 4_566 ?
O5 Pb1 C13 27.0(3) . . ?
O3 Pb1 Br1 148.08(18) 4_566 2_646 ?
O3 Pb1 C13 77.5(3) 4_566 . ?
C13 Pb1 Br1 76.6(2) . 2_646 ?
O1 Pb1 Br1 83.7(3) . 2_646 ?
O1 Pb1 O5 73.8(4) . . ?
O1 Pb1 O3 83.3(3) . 4_566 ?
O1 Pb1 C13 100.8(4) . . ?
Br1 Pb2 Br1 154.99(5) 1_455 . ?
O5 Pb2 Br1 86.31(16) 2_656 1_455 ?
O5 Pb2 Br1 71.71(16) 2_656 . ?
O4 Pb2 Br1 80.78(19) 4_566 . ?
O4 Pb2 Br1 121.38(19) 4_566 1_455 ?
O4 Pb2 O5 152.2(3) 4_566 2_656 ?
O3 Pb2 Br1 130.95(17) 4_566 . ?
O3 Pb2 Br1 71.41(17) 4_566 1_455 ?
O3 Pb2 O5 157.3(2) 4_566 2_656 ?
O3 Pb2 O4 50.4(3) 4_566 4_566 ?
O2 Pb2 Br1 109.0(3) . 1_455 ?
O2 Pb2 Br1 82.9(3) . . ?
O2 Pb2 O5 88.6(3) . 2_656 ?
O2 Pb2 O4 84.2(3) . 4_566 ?
O2 Pb2 O3 94.6(3) . 4_566 ?
Pb2 Br1 Pb1 118.81(4) 1_655 2_656 ?
Pb2 Br1 Pb1 86.19(3) . 2_656 ?
Pb2 Br1 Pb2 154.99(5) 1_655 . ?
C13 O6 Pb1 95.6(7) . . ?
Pb1 O5 Pb2 109.2(3) . 2_646 ?
C13 O5 Pb1 89.8(6) . . ?
C13 O5 Pb2 127.5(7) . 2_646 ?
C8 O4 Pb2 91.3(7) . 4_565 ?
Pb1 O3 Pb2 110.2(3) 4_565 4_565 ?
C8 O3 Pb1 133.0(7) . 4_565 ?
C8 O3 Pb2 95.8(7) . 4_565 ?
C1 O2 Pb2 121.6(8) . . ?
O4 C8 C7 119.0(10) . . ?
O3 C8 O4 120.8(11) . . ?
O3 C8 C7 120.1(11) . . ?
O6 C13 Pb1 58.2(6) . . ?
O6 C13 O5 121.2(10) . . ?
O6 C13 C14 119.4(10) . . ?
O5 C13 Pb1 63.2(6) . . ?
O5 C13 C14 119.4(10) . . ?
C14 C13 Pb1 174.3(8) . . ?
C1 O1 Pb1 153.6(9) . . ?
O2 C1 C2 118.0(12) . . ?
O1 C1 O2 124.3(12) . . ?
O1 C1 C2 117.7(12) . . ?
C14 C15 H15 119.1 . . ?
C14 C15 C16 121.7(10) . . ?
C16 C15 H15 119.1 . . ?
C15 C14 C13 120.1(10) . . ?
C15 C14 C18 119.7(10) . 3_657 ?
C18 C14 C13 120.1(11) 3_657 . ?
C6 C5 C11 117.3(10) . . ?
C4 C5 C6 123.7(11) . . ?
C4 C5 C11 119.0(11) . . ?
C3 C2 C1 119.0(11) . . ?
C12 C2 C1 121.1(11) . . ?
C12 C2 C3 119.7(11) . . ?
C7 C9 H9 119.6 . . ?
C10 C9 H9 119.6 . . ?
C10 C9 C7 120.8(11) . . ?
C5 C6 H6 118.8 . . ?
C7 C6 C5 122.3(11) . . ?
C7 C6 H6 118.8 . . ?
C9 C7 C8 117.3(10) . . ?
C6 C7 C8 123.5(11) . . ?
C6 C7 C9 119.1(11) . . ?
C16 C17 H17 119.1 . . ?
C18 C17 H17 119.1 . . ?
C18 C17 C16 121.8(11) . . ?
C15 C16 C17 122.9(10) . . ?
C15 C16 C16 119.5(14) . 3_657 ?
C17 C16 C16 117.7(13) . 3_657 ?
C2 C3 H3 120.1 . . ?
C4 C3 C2 119.7(12) . . ?
C4 C3 H3 120.1 . . ?
C2 C12 H12 119.3 . . ?
C2 C12 C11 121.3(12) . . ?
C11 C12 H12 119.3 . . ?
C5 C4 H4 118.8 . . ?
C3 C4 C5 122.3(12) . . ?
C3 C4 H4 118.8 . . ?
C12 C11 C5 117.9(11) . . ?
C10 C11 C5 119.7(11) . . ?
C10 C11 C12 122.3(11) . . ?
C14 C18 H18 120.2 3_657 . ?
C17 C18 C14 119.6(11) . 3_657 ?
C17 C18 H18 120.2 . . ?
C9 C10 C11 120.5(11) . . ?
C9 C10 H10 119.7 . . ?
C11 C10 H10 119.7 . . ?

loop_
_geom_bond_atom_site_label_1
_geom_bond_atom_site_label_2
_geom_bond_distance
_geom_bond_site_symmetry_2
_geom_bond_publ_flag
Pb1 Br1 3.1179(14) 2_646 ?
Pb1 O6 2.411(8) . ?
Pb1 O5 2.522(8) . ?
Pb1 O3 2.532(8) 4_566 ?
Pb1 C13 2.825(11) . ?
Pb1 O1 2.470(10) . ?
Pb2 Br1 3.0991(14) . ?
Pb2 Br1 3.0972(14) 1_455 ?
Pb2 O5 2.687(8) 2_656 ?
Pb2 O4 2.631(8) 4_566 ?
Pb2 O3 2.549(8) 4_566 ?
Pb2 O2 2.335(9) . ?
O6 C13 1.257(13) . ?
O5 C13 1.282(14) . ?
O4 C8 1.281(14) . ?
O3 C8 1.255(13) . ?
O2 C1 1.255(15) . ?
C8 C7 1.475(16) . ?
C13 C14 1.483(15) . ?
O1 C1 1.248(16) . ?
C1 C2 1.504(16) . ?
C15 H15 0.9300 . ?
C15 C14 1.359(16) . ?
C15 C16 1.395(16) . ?
C14 C18 1.425(15) 3_657 ?
C5 C6 1.416(16) . ?
C5 C4 1.399(17) . ?
C5 C11 1.427(16) . ?
C2 C3 1.420(17) . ?
C2 C12 1.372(17) . ?
C9 H9 0.9300 . ?
C9 C7 1.429(16) . ?
C9 C10 1.347(17) . ?
C6 H6 0.9300 . ?
C6 C7 1.346(16) . ?
C17 H17 0.9300 . ?
C17 C16 1.417(17) . ?
C17 C18 1.362(16) . ?
C16 C16 1.43(2) 3_657 ?
C3 H3 0.9300 . ?
C3 C4 1.348(17) . ?
C12 H12 0.9300 . ?
C12 C11 1.418(16) . ?
C4 H4 0.9300 . ?
C11 C10 1.406(16) . ?
C18 H18 0.9300 . ?
C10 H10 0.9300 . ?

loop_
_geom_torsion_atom_site_label_1
_geom_torsion_atom_site_label_2
_geom_torsion_atom_site_label_3
_geom_torsion_atom_site_label_4
_geom_torsion
_geom_torsion_site_symmetry_1
_geom_torsion_site_symmetry_2
_geom_torsion_site_symmetry_3
_geom_torsion_site_symmetry_4
_geom_torsion_publ_flag
Pb1 O6 C13 O5 -5.7(11) . . . . ?
Pb1 O6 C13 C14 174.0(9) . . . . ?
Pb1 O5 C13 O6 5.5(11) . . . . ?
Pb1 O5 C13 C14 -174.3(9) . . . . ?
Pb1 O3 C8 O4 -111.0(11) 4_565 . . . ?
Pb1 O3 C8 C7 73.2(14) 4_565 . . . ?
Pb1 O1 C1 O2 -26(3) . . . . ?
Pb1 O1 C1 C2 153.4(18) . . . . ?
Pb2 O5 C13 Pb1 -114.3(7) 2_646 . . . ?
Pb2 O5 C13 O6 -108.8(11) 2_646 . . . ?
Pb2 O5 C13 C14 71.4(12) 2_646 . . . ?
Pb2 O4 C8 O3 -13.2(11) 4_565 . . . ?
Pb2 O4 C8 C7 162.6(9) 4_565 . . . ?
Pb2 O3 C8 O4 13.7(11) 4_565 . . . ?
Pb2 O3 C8 C7 -162.1(9) 4_565 . . . ?
Pb2 O2 C1 O1 -24.6(18) . . . . ?
Pb2 O2 C1 C2 155.8(8) . . . . ?
O6 C13 C14 C15 2.3(17) . . . . ?
O6 C13 C14 C18 -173.9(11) . . . 3_657 ?
O5 C13 C14 C15 -177.9(10) . . . . ?
O5 C13 C14 C18 5.9(16) . . . 3_657 ?
O4 C8 C7 C9 -156.9(10) . . . . ?
O4 C8 C7 C6 22.2(17) . . . . ?
O3 C8 C7 C9 18.9(16) . . . . ?
O3 C8 C7 C6 -162.0(11) . . . . ?
O2 C1 C2 C3 -2.4(17) . . . . ?
O2 C1 C2 C12 -177.3(11) . . . . ?
O1 C1 C2 C3 177.9(12) . . . . ?
O1 C1 C2 C12 3.1(18) . . . . ?
C1 C2 C3 C4 -173.3(11) . . . . ?
C1 C2 C12 C11 173.3(10) . . . . ?
C14 C15 C16 C17 -179.0(11) . . . . ?
C14 C15 C16 C16 0(2) . . . 3_657 ?
C5 C6 C7 C8 178.4(11) . . . . ?
C5 C6 C7 C9 -2.5(17) . . . . ?
C5 C11 C10 C9 -3.8(18) . . . . ?
C2 C3 C4 C5 -0.4(19) . . . . ?
C2 C12 C11 C5 0.1(17) . . . . ?
C2 C12 C11 C10 -178.0(11) . . . . ?
C6 C5 C4 C3 176.1(12) . . . . ?
C6 C5 C11 C12 -176.1(11) . . . . ?
C6 C5 C11 C10 2.0(17) . . . . ?
C7 C9 C10 C11 2.5(18) . . . . ?
C16 C15 C14 C13 -177.5(10) . . . . ?
C16 C15 C14 C18 -1.3(18) . . . 3_657 ?
C16 C17 C18 C14 0.7(18) . . . 3_657 ?
C3 C2 C12 C11 -1.5(17) . . . . ?
C12 C2 C3 C4 1.6(18) . . . . ?
C12 C11 C10 C9 174.3(11) . . . . ?
C4 C5 C6 C7 -176.0(12) . . . . ?
C4 C5 C11 C12 1.1(17) . . . . ?
C4 C5 C11 C10 179.3(11) . . . . ?
C11 C5 C6 C7 1.1(17) . . . . ?
C11 C5 C4 C3 -1.0(19) . . . . ?
C18 C17 C16 C15 179.6(12) . . . . ?
C18 C17 C16 C16 1(2) . . . 3_657 ?
C10 C9 C7 C8 179.8(11) . . . . ?
C10 C9 C7 C6 0.7(17) . . . . ?
